data_9017491
loop_
_publ_author_name
'Heuer, M.'

_publ_section_title
;
 The determination of site occupancies using a new strategy in Rietveld refinements
 Note: results of the conventional Rietveld refinement on the whole data set
;
_journal_name_full 'Journal of Applied Crystallography'
_journal_page_first 271
_journal_page_last 279
_journal_volume 34
_journal_year 2001
_chemical_compound_source Synthetic
_chemical_formula_sum 'Fe0.23 Mg1.77 O4 Si'
_chemical_name_mineral Forsterite
_space_group_IT_number 62
_space_group_name_Hall '-P 2c 2ab'
_space_group_name_H-M_alt 'P b n m'
_symmetry_space_group_name_H-M 'P b n m'
_cell_angle_alpha 90
_cell_angle_beta 90
_cell_angle_gamma 90
_cell_length_a 4.76450
_cell_length_b 10.23467
_cell_length_c 5.99727
_cell_formula_units_Z 4
_cell_volume 292.445
_database_code_amcsd 0020681
_exptl_crystal_density_diffrn 3.360
_cod_data_source_file inputs/fixed/downloads/15/15761.cif
_cod_data_source_block 15761
_cod_original_formula_sum '(Mg1.77 Fe.23) Si O4'
_cod_database_code 9017491

loop_
_space_group_symop_operation_xyz
x,y,z
x,y,1/2-z
-x,-y,1/2+z
1/2+x,1/2-y,1/2+z
1/2-x,1/2+y,1/2-z
1/2-x,1/2+y,z
1/2+x,1/2-y,-z
-x,-y,-z

loop_
_atom_site_label
_atom_site_fract_x
_atom_site_fract_y
_atom_site_fract_z
_atom_site_occupancy
_atom_site_U_iso_or_equiv
MgM1 0.00000 0.00000 0.00000 0.87700 0.01140
FeM1 0.00000 0.00000 0.00000 0.12300 0.01140
MgM2 0.98780 0.27730 0.25000 0.89300 0.01229
FeM2 0.98780 0.27730 0.25000 0.10700 0.01229
Si 0.42740 0.09440 0.25000 1.00000 0.00988
O1 0.76480 0.09010 0.25000 1.00000 0.00532
O2 0.22270 0.44980 0.25000 1.00000 0.00532
O3 0.28150 0.16100 0.03920 1.00000 0.00532

loop_
_cod_related_entry_id
_cod_related_entry_database
_cod_related_entry_code
1 AMCSD 0020681
